data_7225031
loop_
_publ_author_name
'Maloo, Preeti'
'Roy, Tapta Kanchan'
'Sawant, Devesh M.'
'Pardasani, Ram T.'
'Salunkhe, Manikrao M.'

_publ_section_title
;
 A catalyst-free, one-pot multicomponent synthesis of
 spiro-benzimidazoquinazolinones via a Knoevenagel--Michael-imine pathway:
 a microwave assisted approach
;
_journal_issue 48
_journal_name_full 'RSC Adv.'
_journal_page_first 41897
_journal_paper_doi 10.1039/C6RA05322J
_journal_volume 6
_journal_year 2016
_chemical_formula_moiety 'C27 H21 N3 O2'
_chemical_formula_sum 'C27 H21 N3 O2'
_chemical_formula_weight 419.47
_space_group_crystal_system triclinic
_space_group_IT_number 2
_space_group_name_Hall '-P 1'
_space_group_name_H-M_alt 'P -1'
_symmetry_space_group_name_Hall '-P 1'
_symmetry_space_group_name_H-M 'P -1'
_atom_sites_solution_hydrogens mixed
_atom_sites_solution_primary direct
_audit_creation_date 2015-10-21
_audit_creation_method
;
Olex2 1.2
(compiled 2015.01.26 svn.r3150 for OlexSys, GUI svn.r4998)
;
_audit_update_record
;
2015-10-28 deposited with the CCDC.
2016-04-20 downloaded from the CCDC.
;
_cell_angle_alpha 118.8560(11)
_cell_angle_beta 92.1720(13)
_cell_angle_gamma 91.3380(12)
_cell_formula_units_Z 2
_cell_length_a 9.0977(4)
_cell_length_b 11.2713(5)
_cell_length_c 11.4682(5)
_cell_measurement_reflns_used 7132
_cell_measurement_temperature 100(2)
_cell_measurement_theta_max 28.31
_cell_measurement_theta_min 2.94
_cell_volume 1028.06(8)
_computing_cell_refinement 'SAINT v8.34A (Bruker, 2013)'
_computing_data_collection 'SAINT v8.34A (Bruker, 2013)'
_computing_data_reduction 'SAINT v8.34A (Bruker, 2013)'
_computing_molecular_graphics 'Olex2 (Dolomanov et al., 2009)'
_computing_publication_material 'Olex2 (Dolomanov et al., 2009)'
_computing_structure_refinement 'ShelXL (Sheldrick, 2008)'
_computing_structure_solution 'ShelXS (Sheldrick, 2008)'
_diffrn_ambient_temperature 100
_diffrn_measured_fraction_theta_full 0.997
_diffrn_measured_fraction_theta_max 0.997
_diffrn_measurement_device_type 'Bruker APEX-II CCD'
_diffrn_measurement_method '\f and \w scans'
_diffrn_radiation_monochromator graphite
_diffrn_radiation_type MoK\a
_diffrn_radiation_wavelength 0.71073
_diffrn_reflns_av_R_equivalents 0.0339
_diffrn_reflns_av_unetI/netI 0.0415
_diffrn_reflns_Laue_measured_fraction_full 0.997
_diffrn_reflns_Laue_measured_fraction_max 0.997
_diffrn_reflns_limit_h_max 10
_diffrn_reflns_limit_h_min -10
_diffrn_reflns_limit_k_max 13
_diffrn_reflns_limit_k_min -13
_diffrn_reflns_limit_l_max 13
_diffrn_reflns_limit_l_min -13
_diffrn_reflns_number 15709
_diffrn_reflns_point_group_measured_fraction_full 0.997
_diffrn_reflns_point_group_measured_fraction_max 0.997
_diffrn_reflns_theta_full 25.000
_diffrn_reflns_theta_max 25.245
_diffrn_reflns_theta_min 2.940
_diffrn_standards_number 0
_exptl_absorpt_coefficient_mu 0.087
_exptl_absorpt_correction_T_max 0.7457
_exptl_absorpt_correction_T_min 0.6501
_exptl_absorpt_correction_type multi-scan
_exptl_absorpt_process_details
;
SADABS-2014/4 (Bruker,2014/4) was used for absorption correction.
wR2(int) was 0.1152 before and 0.0476 after correction.
The Ratio of minimum to maximum transmission is 0.8718.
The \l/2 correction factor is 0.00150.
;
_exptl_crystal_colour colorless
_exptl_crystal_density_diffrn 1.355
_exptl_crystal_description block
_exptl_crystal_F_000 440
_exptl_crystal_recrystallization_method 'Re-crystallisation from solvent: chloroform'
_exptl_crystal_size_max 0.25
_exptl_crystal_size_mid 0.25
_exptl_crystal_size_min 0.20
_refine_diff_density_max 0.223
_refine_diff_density_min -0.272
_refine_diff_density_rms 0.052
_refine_ls_extinction_method none
_refine_ls_goodness_of_fit_ref 1.055
_refine_ls_hydrogen_treatment mixed
_refine_ls_matrix_type full
_refine_ls_number_parameters 295
_refine_ls_number_reflns 3708
_refine_ls_number_restraints 0
_refine_ls_restrained_S_all 1.055
_refine_ls_R_factor_all 0.0508
_refine_ls_R_factor_gt 0.0400
_refine_ls_shift/su_max 0.000
_refine_ls_shift/su_mean 0.000
_refine_ls_structure_factor_coef Fsqd
_refine_ls_weighting_details 'w=1/[\s^2^(Fo^2^)+(0.0497P)^2^+0.3593P] where P=(Fo^2^+2Fc^2^)/3'
_refine_ls_weighting_scheme calc
_refine_ls_wR_factor_gt 0.0955
_refine_ls_wR_factor_ref 0.1012
_reflns_Friedel_coverage 0.000
_reflns_number_gt 3113
_reflns_number_total 3708
_reflns_threshold_expression 'I > 2\s(I)'
_cod_data_source_file c6ra05322j2.cif
_cod_data_source_block 28sepc_0m
_cod_database_code 7225031
_shelx_space_group_comment
;
The symmetry employed for this shelxl refinement is uniquely defined
by the following loop, which should always be used as a source of
symmetry information in preference to the above space-group names.
They are only intended as comments.
;
_olex2_refinement_description
;
1. Fixed Uiso
 At 1.2 times of:
  All C(H) groups, All C(H,H) groups
 At 1.5 times of:
  All C(H,H,H) groups
2.a Secondary CH2 refined with riding coordinates:
 C9(H9A,H9B), C11(H11A,H11B)
2.b Aromatic/amide H refined with riding coordinates:
 C2(H2), C3(H3), C4(H4), C5(H5), C16(H16), C17(H17), C18(H18), C22(H22),
 C23(H23), C24(H24)
2.c Idealised Me refined as rotating group:
 C26(H26A,H26B,H26C), C27(H27A,H27B,H27C)
;
_shelx_shelxl_version_number 2014/7
_olex2_submission_special_instructions 'No special instructions were received'

loop_
_space_group_symop_operation_xyz
'x, y, z'
'-x, -y, -z'

loop_
_atom_site_label
_atom_site_type_symbol
_atom_site_fract_x
_atom_site_fract_y
_atom_site_fract_z
_atom_site_U_iso_or_equiv
_atom_site_adp_type
_atom_site_occupancy
_atom_site_site_symmetry_order
_atom_site_calc_flag
_atom_site_refinement_flags_posn
O1 O -0.04469(11) 0.73108(10) 0.91935(10) 0.0189(3) Uani 1 1 d .
O2 O 0.20757(11) 0.91404(10) 1.16235(10) 0.0194(3) Uani 1 1 d .
N1 N 0.18115(13) 0.51948(12) 0.83397(12) 0.0143(3) Uani 1 1 d .
N2 N 0.14453(13) 0.29461(12) 0.75994(12) 0.0177(3) Uani 1 1 d .
N3 N 0.17853(13) 0.44281(12) 0.99305(12) 0.0165(3) Uani 1 1 d .
H101 H 0.1511(18) 0.3798(17) 1.0129(16) 0.020(4) Uiso 1 1 d .
C1 C 0.17246(15) 0.45685(14) 0.69443(14) 0.0152(3) Uani 1 1 d .
C2 C 0.18410(17) 0.50784(16) 0.60617(15) 0.0209(3) Uani 1 1 d .
H2 H 0.1988 0.6021 0.6363 0.025 Uiso 1 1 calc R
C3 C 0.17301(18) 0.41318(17) 0.47168(16) 0.0252(4) Uani 1 1 d .
H3 H 0.1809 0.4436 0.4079 0.030 Uiso 1 1 calc R
C4 C 0.15071(17) 0.27492(16) 0.42723(15) 0.0237(4) Uani 1 1 d .
H4 H 0.1448 0.2133 0.3342 0.028 Uiso 1 1 calc R
C5 C 0.13709(17) 0.22576(16) 0.51581(15) 0.0212(3) Uani 1 1 d .
H5 H 0.1201 0.1316 0.4851 0.025 Uiso 1 1 calc R
C6 C 0.14910(15) 0.31849(14) 0.65169(15) 0.0167(3) Uani 1 1 d .
C7 C 0.16571(15) 0.41557(14) 0.86318(14) 0.0147(3) Uani 1 1 d .
C8 C 0.20331(15) 0.57292(14) 1.09416(14) 0.0142(3) Uani 1 1 d .
C9 C 0.21996(16) 0.58916(15) 1.23164(14) 0.0169(3) Uani 1 1 d .
H9A H 0.2679 0.5092 1.2270 0.020 Uiso 1 1 calc R
H9B H 0.1211 0.5921 1.2658 0.020 Uiso 1 1 calc R
C10 C 0.31106(17) 0.71784(15) 1.32935(15) 0.0191(3) Uani 1 1 d .
C11 C 0.24159(17) 0.83626(15) 1.32084(15) 0.0190(3) Uani 1 1 d .
H11A H 0.1441 0.8505 1.3599 0.023 Uiso 1 1 calc R
H11B H 0.3042 0.9196 1.3755 0.023 Uiso 1 1 calc R
C12 C 0.22197(15) 0.81616(14) 1.18102(15) 0.0159(3) Uani 1 1 d .
C13 C 0.21377(15) 0.67896(14) 1.06964(14) 0.0144(3) Uani 1 1 d .
C14 C 0.20994(15) 0.66371(14) 0.93063(14) 0.0144(3) Uani 1 1 d .
C15 C 0.34770(16) 0.72118(14) 0.90049(14) 0.0149(3) Uani 1 1 d .
C16 C 0.49175(16) 0.69036(15) 0.89892(14) 0.0177(3) Uani 1 1 d .
H16 H 0.5216 0.6233 0.9213 0.021 Uiso 1 1 calc R
C17 C 0.59654(17) 0.76107(15) 0.86292(15) 0.0212(4) Uani 1 1 d .
H17 H 0.6970 0.7391 0.8602 0.025 Uiso 1 1 calc R
C18 C 0.55766(17) 0.85964(15) 0.83207(15) 0.0205(3) Uani 1 1 d .
H18 H 0.6308 0.9044 0.8083 0.025 Uiso 1 1 calc R
C19 C 0.40927(16) 0.89523(14) 0.83534(14) 0.0175(3) Uani 1 1 d .
C20 C 0.30765(16) 0.82283(14) 0.86938(14) 0.0150(3) Uani 1 1 d .
C21 C 0.15640(16) 0.84565(14) 0.87537(14) 0.0159(3) Uani 1 1 d .
C22 C 0.10204(17) 0.94436(14) 0.85043(14) 0.0180(3) Uani 1 1 d .
H22 H 0.0001 0.9617 0.8554 0.022 Uiso 1 1 calc R
C23 C 0.20216(18) 1.01911(15) 0.81720(15) 0.0202(3) Uani 1 1 d .
H23 H 0.1665 1.0877 0.7995 0.024 Uiso 1 1 calc R
C24 C 0.35015(17) 0.99554(15) 0.80957(15) 0.0206(3) Uani 1 1 d .
H24 H 0.4140 1.0479 0.7864 0.025 Uiso 1 1 calc R
C25 C 0.08584(16) 0.74998(14) 0.91082(14) 0.0151(3) Uani 1 1 d .
C26 C 0.47257(17) 0.70828(16) 1.29315(16) 0.0234(4) Uani 1 1 d .
H26A H 0.4781 0.6961 1.2029 0.035 Uiso 1 1 calc GR
H26B H 0.5147 0.6308 1.2968 0.035 Uiso 1 1 calc GR
H26C H 0.5281 0.7918 1.3567 0.035 Uiso 1 1 calc GR
C27 C 0.30423(19) 0.73797(17) 1.47017(16) 0.0264(4) Uani 1 1 d .
H27A H 0.3571 0.8233 1.5332 0.040 Uiso 1 1 calc GR
H27B H 0.3500 0.6624 1.4749 0.040 Uiso 1 1 calc GR
H27C H 0.2012 0.7411 1.4931 0.040 Uiso 1 1 calc GR

loop_
_atom_site_aniso_label
_atom_site_aniso_U_11
_atom_site_aniso_U_22
_atom_site_aniso_U_33
_atom_site_aniso_U_23
_atom_site_aniso_U_13
_atom_site_aniso_U_12
O1 0.0146(6) 0.0193(6) 0.0247(6) 0.0121(5) 0.0022(4) 0.0011(4)
O2 0.0224(6) 0.0145(5) 0.0223(6) 0.0098(5) 0.0026(4) 0.0014(4)
N1 0.0154(6) 0.0124(6) 0.0156(6) 0.0071(5) 0.0010(5) 0.0009(5)
N2 0.0187(7) 0.0139(6) 0.0194(7) 0.0072(5) 0.0013(5) 0.0011(5)
N3 0.0208(7) 0.0131(6) 0.0187(7) 0.0104(6) 0.0012(5) -0.0008(5)
C1 0.0115(7) 0.0168(8) 0.0155(7) 0.0062(6) 0.0021(6) 0.0015(6)
C2 0.0249(8) 0.0185(8) 0.0208(8) 0.0107(7) 0.0016(7) -0.0010(6)
C3 0.0294(9) 0.0294(9) 0.0183(8) 0.0127(7) 0.0014(7) -0.0024(7)
C4 0.0229(8) 0.0253(9) 0.0151(8) 0.0036(7) 0.0021(6) -0.0010(7)
C5 0.0195(8) 0.0161(8) 0.0222(8) 0.0048(6) 0.0012(6) 0.0000(6)
C6 0.0126(7) 0.0166(8) 0.0199(8) 0.0080(6) 0.0015(6) 0.0015(6)
C7 0.0121(7) 0.0137(7) 0.0198(8) 0.0092(6) 0.0012(6) 0.0010(6)
C8 0.0099(7) 0.0150(7) 0.0178(8) 0.0079(6) 0.0021(6) 0.0017(5)
C9 0.0164(8) 0.0179(8) 0.0196(8) 0.0112(6) 0.0035(6) 0.0035(6)
C10 0.0217(8) 0.0187(8) 0.0171(8) 0.0089(6) 0.0007(6) 0.0011(6)
C11 0.0214(8) 0.0162(8) 0.0172(8) 0.0063(6) 0.0020(6) 0.0019(6)
C12 0.0122(7) 0.0160(8) 0.0199(8) 0.0088(6) 0.0029(6) 0.0008(6)
C13 0.0112(7) 0.0163(7) 0.0170(8) 0.0089(6) 0.0020(6) 0.0016(6)
C14 0.0142(7) 0.0122(7) 0.0161(7) 0.0062(6) 0.0017(6) -0.0003(6)
C15 0.0179(8) 0.0130(7) 0.0121(7) 0.0046(6) 0.0010(6) -0.0008(6)
C16 0.0196(8) 0.0154(7) 0.0166(8) 0.0065(6) 0.0007(6) 0.0014(6)
C17 0.0154(8) 0.0214(8) 0.0219(8) 0.0065(7) 0.0022(6) -0.0002(6)
C18 0.0211(8) 0.0195(8) 0.0178(8) 0.0065(6) 0.0049(6) -0.0045(6)
C19 0.0222(8) 0.0140(7) 0.0128(7) 0.0038(6) 0.0018(6) -0.0034(6)
C20 0.0183(8) 0.0122(7) 0.0115(7) 0.0034(6) 0.0008(6) -0.0008(6)
C21 0.0187(8) 0.0133(7) 0.0136(7) 0.0050(6) 0.0009(6) -0.0002(6)
C22 0.0221(8) 0.0149(7) 0.0151(8) 0.0059(6) 0.0000(6) 0.0027(6)
C23 0.0317(9) 0.0137(7) 0.0158(8) 0.0077(6) 0.0012(6) 0.0022(6)
C24 0.0302(9) 0.0147(8) 0.0165(8) 0.0073(6) 0.0035(7) -0.0042(6)
C25 0.0194(8) 0.0133(7) 0.0107(7) 0.0044(6) 0.0001(6) 0.0003(6)
C26 0.0215(8) 0.0234(8) 0.0249(9) 0.0118(7) -0.0027(7) -0.0006(7)
C27 0.0352(10) 0.0246(9) 0.0191(8) 0.0106(7) -0.0005(7) 0.0014(7)

loop_
_atom_type_symbol
_atom_type_description
_atom_type_scat_dispersion_real
_atom_type_scat_dispersion_imag
_atom_type_scat_source
C C 0.0033 0.0016 'International Tables Vol C Tables 4.2.6.8 and 6.1.1.4'
H H 0.0000 0.0000 'International Tables Vol C Tables 4.2.6.8 and 6.1.1.4'
N N 0.0061 0.0033 'International Tables Vol C Tables 4.2.6.8 and 6.1.1.4'
O O 0.0106 0.0060 'International Tables Vol C Tables 4.2.6.8 and 6.1.1.4'

loop_
_geom_angle_atom_site_label_1
_geom_angle_atom_site_label_2
_geom_angle_atom_site_label_3
_geom_angle
C1 N1 C14 128.54(12)
C7 N1 C1 105.11(11)
C7 N1 C14 126.25(12)
C7 N2 C6 103.56(12)
C7 N3 H101 119.2(11)
C8 N3 H101 118.7(11)
C8 N3 C7 120.69(12)
C2 C1 N1 132.30(14)
C2 C1 C6 122.61(14)
C6 C1 N1 105.08(12)
C1 C2 H2 121.9
C3 C2 C1 116.17(14)
C3 C2 H2 121.9
C2 C3 H3 119.0
C2 C3 C4 122.04(15)
C4 C3 H3 119.0
C3 C4 H4 119.4
C5 C4 C3 121.24(14)
C5 C4 H4 119.4
C4 C5 H5 121.0
C4 C5 C6 117.98(14)
C6 C5 H5 121.0
N2 C6 C1 110.96(13)
N2 C6 C5 129.07(14)
C5 C6 C1 119.95(14)
N2 C7 N1 115.26(13)
N2 C7 N3 125.08(13)
N3 C7 N1 119.60(13)
N3 C8 C9 115.64(12)
C13 C8 N3 121.44(13)
C13 C8 C9 122.91(13)
C8 C9 H9A 109.0
C8 C9 H9B 109.0
C8 C9 C10 112.81(12)
H9A C9 H9B 107.8
C10 C9 H9A 109.0
C10 C9 H9B 109.0
C9 C10 C11 106.68(12)
C9 C10 C26 111.14(12)
C11 C10 C26 110.44(12)
C27 C10 C9 109.62(12)
C27 C10 C11 110.07(13)
C27 C10 C26 108.88(13)
C10 C11 H11A 108.7
C10 C11 H11B 108.7
H11A C11 H11B 107.6
C12 C11 C10 114.29(12)
C12 C11 H11A 108.7
C12 C11 H11B 108.7
O2 C12 C11 120.47(13)
O2 C12 C13 120.71(14)
C13 C12 C11 118.77(12)
C8 C13 C12 119.18(13)
C8 C13 C14 123.74(13)
C12 C13 C14 117.02(12)
N1 C14 C13 108.12(11)
N1 C14 C15 111.54(11)
N1 C14 C25 109.49(11)
C13 C14 C15 114.17(11)
C13 C14 C25 111.73(11)
C15 C14 C25 101.67(11)
C16 C15 C14 131.67(13)
C16 C15 C20 119.38(13)
C20 C15 C14 108.95(12)
C15 C16 H16 120.8
C15 C16 C17 118.40(14)
C17 C16 H16 120.8
C16 C17 H17 118.9
C18 C17 C16 122.29(14)
C18 C17 H17 118.9
C17 C18 H18 119.8
C17 C18 C19 120.39(14)
C19 C18 H18 119.8
C20 C19 C18 116.26(13)
C20 C19 C24 115.65(14)
C24 C19 C18 128.09(14)
C19 C20 C15 123.26(14)
C21 C20 C15 113.89(13)
C21 C20 C19 122.86(13)
C20 C21 C25 107.27(12)
C22 C21 C20 120.23(14)
C22 C21 C25 132.50(14)
C21 C22 H22 121.1
C21 C22 C23 117.90(14)
C23 C22 H22 121.1
C22 C23 H23 119.1
C24 C23 C22 121.89(14)
C24 C23 H23 119.1
C19 C24 H24 119.3
C23 C24 C19 121.46(14)
C23 C24 H24 119.3
O1 C25 C14 123.19(13)
O1 C25 C21 128.52(14)
C21 C25 C14 108.21(12)
C10 C26 H26A 109.5
C10 C26 H26B 109.5
C10 C26 H26C 109.5
H26A C26 H26B 109.5
H26A C26 H26C 109.5
H26B C26 H26C 109.5
C10 C27 H27A 109.5
C10 C27 H27B 109.5
C10 C27 H27C 109.5
H27A C27 H27B 109.5
H27A C27 H27C 109.5
H27B C27 H27C 109.5

loop_
_geom_bond_atom_site_label_1
_geom_bond_atom_site_label_2
_geom_bond_distance
O1 C25 1.2175(17)
O2 C12 1.2300(17)
N1 C1 1.4010(19)
N1 C7 1.3705(18)
N1 C14 1.4693(18)
N2 C6 1.3933(19)
N2 C7 1.3076(19)
N3 H101 0.878(18)
N3 C7 1.3675(19)
N3 C8 1.3673(19)
C1 C2 1.390(2)
C1 C6 1.399(2)
C2 H2 0.9500
C2 C3 1.386(2)
C3 H3 0.9500
C3 C4 1.393(2)
C4 H4 0.9500
C4 C5 1.380(2)
C5 H5 0.9500
C5 C6 1.394(2)
C8 C9 1.498(2)
C8 C13 1.356(2)
C9 H9A 0.9900
C9 H9B 0.9900
C9 C10 1.533(2)
C10 C11 1.533(2)
C10 C26 1.534(2)
C10 C27 1.523(2)
C11 H11A 0.9900
C11 H11B 0.9900
C11 C12 1.510(2)
C12 C13 1.452(2)
C13 C14 1.518(2)
C14 C15 1.523(2)
C14 C25 1.586(2)
C15 C16 1.362(2)
C15 C20 1.406(2)
C16 H16 0.9500
C16 C17 1.424(2)
C17 H17 0.9500
C17 C18 1.368(2)
C18 H18 0.9500
C18 C19 1.414(2)
C19 C20 1.404(2)
C19 C24 1.412(2)
C20 C21 1.404(2)
C21 C22 1.373(2)
C21 C25 1.467(2)
C22 H22 0.9500
C22 C23 1.409(2)
C23 H23 0.9500
C23 C24 1.376(2)
C24 H24 0.9500
C26 H26A 0.9800
C26 H26B 0.9800
C26 H26C 0.9800
C27 H27A 0.9800
C27 H27B 0.9800
C27 H27C 0.9800

loop_
_geom_torsion_atom_site_label_1
_geom_torsion_atom_site_label_2
_geom_torsion_atom_site_label_3
_geom_torsion_atom_site_label_4
_geom_torsion
O2 C12 C13 C8 -168.16(13)
O2 C12 C13 C14 8.9(2)
N1 C1 C2 C3 178.43(15)
N1 C1 C6 N2 -0.50(15)
N1 C1 C6 C5 -179.16(13)
N1 C14 C15 C16 -62.9(2)
N1 C14 C15 C20 116.75(13)
N1 C14 C25 O1 58.22(17)
N1 C14 C25 C21 -118.94(12)
N3 C8 C9 C10 154.67(12)
N3 C8 C13 C12 172.47(12)
N3 C8 C13 C14 -4.4(2)
C1 N1 C7 N2 -1.64(16)
C1 N1 C7 N3 175.93(12)
C1 N1 C14 C13 -177.92(12)
C1 N1 C14 C15 -51.60(18)
C1 N1 C14 C25 60.14(17)
C1 C2 C3 C4 0.3(2)
C2 C1 C6 N2 178.88(13)
C2 C1 C6 C5 0.2(2)
C2 C3 C4 C5 0.7(2)
C3 C4 C5 C6 -1.2(2)
C4 C5 C6 N2 -177.62(14)
C4 C5 C6 C1 0.8(2)
C6 N2 C7 N1 1.30(16)
C6 N2 C7 N3 -176.12(13)
C6 C1 C2 C3 -0.8(2)
C7 N1 C1 C2 -178.10(15)
C7 N1 C1 C6 1.20(14)
C7 N1 C14 C13 -2.19(18)
C7 N1 C14 C15 124.13(14)
C7 N1 C14 C25 -124.14(14)
C7 N2 C6 C1 -0.44(16)
C7 N2 C6 C5 178.06(15)
C7 N3 C8 C9 -178.16(12)
C7 N3 C8 C13 1.0(2)
C8 N3 C7 N1 1.5(2)
C8 N3 C7 N2 178.79(13)
C8 C9 C10 C11 52.62(16)
C8 C9 C10 C26 -67.82(16)
C8 C9 C10 C27 171.77(12)
C8 C13 C14 N1 4.64(18)
C8 C13 C14 C15 -120.14(15)
C8 C13 C14 C25 125.19(14)
C9 C8 C13 C12 -8.4(2)
C9 C8 C13 C14 174.72(12)
C9 C10 C11 C12 -52.40(16)
C10 C11 C12 O2 -159.48(13)
C10 C11 C12 C13 23.27(18)
C11 C12 C13 C8 9.1(2)
C11 C12 C13 C14 -173.86(12)
C12 C13 C14 N1 -172.27(11)
C12 C13 C14 C15 62.96(16)
C12 C13 C14 C25 -51.72(16)
C13 C8 C9 C10 -24.47(19)
C13 C14 C15 C16 60.0(2)
C13 C14 C15 C20 -120.33(13)
C13 C14 C25 O1 -61.53(17)
C13 C14 C25 C21 121.31(12)
C14 N1 C1 C2 -1.7(2)
C14 N1 C1 C6 177.63(13)
C14 N1 C7 N2 -178.19(12)
C14 N1 C7 N3 -0.6(2)
C14 C15 C16 C17 178.41(14)
C14 C15 C20 C19 -179.31(13)
C14 C15 C20 C21 0.68(17)
C15 C14 C25 O1 176.31(13)
C15 C14 C25 C21 -0.85(14)
C15 C16 C17 C18 1.0(2)
C15 C20 C21 C22 178.46(13)
C15 C20 C21 C25 -1.24(17)
C16 C15 C20 C19 0.4(2)
C16 C15 C20 C21 -179.60(13)
C16 C17 C18 C19 0.1(2)
C17 C18 C19 C20 -1.0(2)
C17 C18 C19 C24 178.52(15)
C18 C19 C20 C15 0.7(2)
C18 C19 C20 C21 -179.29(13)
C18 C19 C24 C23 -179.74(15)
C19 C20 C21 C22 -1.5(2)
C19 C20 C21 C25 178.75(13)
C20 C15 C16 C17 -1.2(2)
C20 C19 C24 C23 -0.3(2)
C20 C21 C22 C23 0.9(2)
C20 C21 C25 O1 -175.70(14)
C20 C21 C25 C14 1.27(15)
C21 C22 C23 C24 -0.1(2)
C22 C21 C25 O1 4.6(3)
C22 C21 C25 C14 -178.39(15)
C22 C23 C24 C19 -0.3(2)
C24 C19 C20 C15 -178.84(13)
C24 C19 C20 C21 1.2(2)
C25 C14 C15 C16 -179.54(15)
C25 C14 C15 C20 0.14(14)
C25 C21 C22 C23 -179.45(14)
C26 C10 C11 C12 68.48(16)
C27 C10 C11 C12 -171.26(13)
